data_2219843
loop_
_publ_author_name
'Choi, Hong Dae'
'Seo, Pil Ja'
'Son, Byeng Wha'
'Lee, Uk'

_publ_section_title
;
 Isopropyl 2-(5-methyl-3-methylsulfinyl-1-benzofuran-2-yl)acetate
;
_journal_coeditor_code FB2111
_journal_issue 11
_journal_name_full 'Acta Crystallographica Section E'
_journal_page_first o2079
_journal_paper_doi 10.1107/S1600536808031796
_journal_volume 64
_journal_year 2008
_chemical_formula_iupac 'C15 H18 O4 S'
_chemical_formula_moiety 'C15 H18 O4 S'
_chemical_formula_sum 'C15 H18 O4 S'
_chemical_formula_weight 294.35
_chemical_melting_point_gt 403
_chemical_melting_point_lt 404
_chemical_name_systematic
;
Isopropyl 2-(5-methyl-3-methylsulfinyl-1-benzofuran-2-yl)acetate
;
_space_group_IT_number 2
_symmetry_cell_setting triclinic
_symmetry_space_group_name_Hall '-P 1'
_symmetry_space_group_name_H-M 'P -1'
_atom_sites_solution_hydrogens difmap
_atom_sites_solution_primary direct
_atom_sites_solution_secondary difmap
_cell_angle_alpha 73.0570(10)
_cell_angle_beta 77.4630(10)
_cell_angle_gamma 66.4210(10)
_cell_formula_units_Z 2
_cell_length_a 8.1829(5)
_cell_length_b 9.7027(6)
_cell_length_c 10.6545(7)
_cell_measurement_reflns_used 4030
_cell_measurement_temperature 298(2)
_cell_measurement_theta_max 28.22
_cell_measurement_theta_min 2.35
_cell_volume 736.76(8)
_computing_cell_refinement 'SAINT (Bruker, 2001)'
_computing_data_collection 'SMART (Bruker, 2001)'
_computing_data_reduction 'SAINT (Bruker, 2001)'
_computing_molecular_graphics 'ORTEP-3 (Farrugia, 1997) and DIAMOND (Brandenburg, 1998)'
_computing_publication_material 'SHELXL97 (Sheldrick, 2008)'
_computing_structure_refinement 'SHELXL97 (Sheldrick, 2008)'
_computing_structure_solution 'SHELXS97 (Sheldrick, 2008)'
_diffrn_ambient_temperature 298(2)
_diffrn_detector_area_resol_mean 10.0
_diffrn_measured_fraction_theta_full 0.985
_diffrn_measured_fraction_theta_max 0.985
_diffrn_measurement_device_type 'Bruker SMART CCD'
_diffrn_measurement_method '\f and \w'
_diffrn_radiation_monochromator graphite
_diffrn_radiation_source 'fine-focus sealed tube'
_diffrn_radiation_type MoK\a
_diffrn_radiation_wavelength 0.71073
_diffrn_reflns_av_R_equivalents 0.0346
_diffrn_reflns_av_sigmaI/netI 0.0303
_diffrn_reflns_limit_h_max 10
_diffrn_reflns_limit_h_min -10
_diffrn_reflns_limit_k_max 11
_diffrn_reflns_limit_k_min -11
_diffrn_reflns_limit_l_max 13
_diffrn_reflns_limit_l_min -13
_diffrn_reflns_number 5802
_diffrn_reflns_theta_full 26.00
_diffrn_reflns_theta_max 26.00
_diffrn_reflns_theta_min 2.72
_diffrn_standards_number 0
_exptl_absorpt_coefficient_mu 0.230
_exptl_absorpt_correction_type none
_exptl_crystal_colour colourless
_exptl_crystal_density_diffrn 1.327
_exptl_crystal_density_method 'not measured'
_exptl_crystal_description block
_exptl_crystal_F_000 312
_exptl_crystal_size_max 0.40
_exptl_crystal_size_mid 0.30
_exptl_crystal_size_min 0.30
_refine_diff_density_max 0.224
_refine_diff_density_min -0.239
_refine_ls_extinction_method none
_refine_ls_goodness_of_fit_ref 1.072
_refine_ls_hydrogen_treatment constr
_refine_ls_matrix_type full
_refine_ls_number_constraints 68
_refine_ls_number_parameters 185
_refine_ls_number_reflns 2838
_refine_ls_number_restraints 0
_refine_ls_restrained_S_all 1.072
_refine_ls_R_factor_all 0.0419
_refine_ls_R_factor_gt 0.0362
_refine_ls_shift/su_max 0.000
_refine_ls_shift/su_mean 0.000
_refine_ls_structure_factor_coef Fsqd
_refine_ls_weighting_details 'calc w=1/[\s^2^(Fo^2^)+(0.0509P)^2^+0.2101P] where P=(Fo^2^+2Fc^2^)/3'
_refine_ls_weighting_scheme calc
_refine_ls_wR_factor_gt 0.0997
_refine_ls_wR_factor_ref 0.1049
_reflns_number_gt 2479
_reflns_number_total 2838
_reflns_threshold_expression I>2\s(I)
_cod_data_source_file fb2111.cif
_cod_data_source_block I
_cod_original_sg_symbol_Hall -P_1
_cod_original_sg_symbol_H-M P-1
_cod_database_code 2219843
_cod_database_fobs_code 2219843

loop_
_symmetry_equiv_pos_as_xyz
'x, y, z'
'-x, -y, -z'

loop_
_atom_site_type_symbol
_atom_site_label
_atom_site_fract_x
_atom_site_fract_y
_atom_site_fract_z
_atom_site_U_iso_or_equiv
_atom_site_adp_type
_atom_site_calc_flag
_atom_site_refinement_flags
_atom_site_occupancy
S S 0.74200(6) 0.64759(5) 0.04151(4) 0.04706(16) Uani d . 1
O O1 0.84827(15) 0.47478(12) 0.40980(11) 0.0378(3) Uani d . 1
O O2 0.7528(2) 0.53592(18) -0.03283(14) 0.0705(4) Uani d . 1
O O3 0.73496(17) 0.88857(15) 0.23749(16) 0.0603(4) Uani d . 1
O O4 1.00780(15) 0.88109(12) 0.25158(12) 0.0422(3) Uani d . 1
C C1 0.7543(2) 0.55223(18) 0.20899(15) 0.0356(3) Uani d . 1
C C2 0.6619(2) 0.45172(16) 0.29204(15) 0.0336(3) Uani d . 1
C C3 0.5364(2) 0.39518(18) 0.27713(16) 0.0380(4) Uani d . 1
H H3 0.4913 0.4233 0.1967 0.046 Uiso calc R 1
C C4 0.4806(2) 0.29641(19) 0.38454(17) 0.0405(4) Uani d . 1
C C5 0.5499(2) 0.25528(19) 0.50517(17) 0.0424(4) Uani d . 1
H H5 0.5109 0.1888 0.5761 0.051 Uiso calc R 1
C C6 0.6736(2) 0.30967(18) 0.52246(16) 0.0401(4) Uani d . 1
H H6 0.7189 0.2818 0.6027 0.048 Uiso calc R 1
C C7 0.7260(2) 0.40767(17) 0.41396(15) 0.0343(3) Uani d . 1
C C8 0.8622(2) 0.56095(18) 0.28352(15) 0.0361(3) Uani d . 1
C C9 0.9868(2) 0.64659(18) 0.25585(18) 0.0405(4) Uani d . 1
H H9A 1.0607 0.6321 0.1728 0.049 Uiso calc R 1
H H9B 1.0657 0.6029 0.3247 0.049 Uiso calc R 1
C C10 0.8915(2) 0.81825(18) 0.24831(16) 0.0384(4) Uani d . 1
C C11 0.3469(3) 0.2312(3) 0.3719(2) 0.0598(5) Uani d . 1
H H11A 0.2959 0.2846 0.2902 0.090 Uiso calc R 1
H H11B 0.2533 0.2443 0.4443 0.090 Uiso calc R 1
H H11C 0.4066 0.1232 0.3731 0.090 Uiso calc R 1
C C12 0.5114(3) 0.7722(3) 0.0561(2) 0.0717(6) Uani d . 1
H H12A 0.4814 0.8392 -0.0284 0.108 Uiso calc R 1
H H12B 0.4926 0.8332 0.1182 0.108 Uiso calc R 1
H H12C 0.4367 0.7112 0.0865 0.108 Uiso calc R 1
C C13 0.9392(2) 1.04906(18) 0.24297(18) 0.0426(4) Uani d . 1
H H13 0.8239 1.0791 0.2982 0.051 Uiso calc R 1
C C14 0.9158(3) 1.1356(2) 0.1023(2) 0.0603(5) Uani d . 1
H H14A 0.8323 1.1104 0.0707 0.090 Uiso calc R 1
H H14B 1.0294 1.1071 0.0488 0.090 Uiso calc R 1
H H14C 0.8708 1.2446 0.0974 0.090 Uiso calc R 1
C C15 1.0762(3) 1.0762(2) 0.2963(3) 0.0692(6) Uani d . 1
H H15A 1.1907 1.0407 0.2453 0.104 Uiso calc R 1
H H15B 1.0850 1.0206 0.3868 0.104 Uiso calc R 1
H H15C 1.0407 1.1846 0.2910 0.104 Uiso calc R 1

loop_
_atom_site_aniso_label
_atom_site_aniso_U_11
_atom_site_aniso_U_22
_atom_site_aniso_U_33
_atom_site_aniso_U_12
_atom_site_aniso_U_13
_atom_site_aniso_U_23
S 0.0572(3) 0.0469(3) 0.0365(2) -0.0241(2) -0.00906(19) 0.00182(17)
O1 0.0416(6) 0.0381(6) 0.0392(6) -0.0204(5) -0.0113(5) -0.0035(5)
O2 0.0994(12) 0.0694(9) 0.0444(8) -0.0262(9) -0.0159(8) -0.0158(7)
O3 0.0408(7) 0.0449(7) 0.0966(11) -0.0190(6) -0.0103(7) -0.0113(7)
O4 0.0420(6) 0.0328(6) 0.0568(7) -0.0177(5) -0.0114(5) -0.0075(5)
C1 0.0406(8) 0.0324(7) 0.0355(8) -0.0163(7) -0.0064(6) -0.0040(6)
C2 0.0373(8) 0.0292(7) 0.0352(8) -0.0128(6) -0.0055(6) -0.0067(6)
C3 0.0411(9) 0.0370(8) 0.0415(8) -0.0167(7) -0.0096(7) -0.0098(7)
C4 0.0394(9) 0.0362(8) 0.0512(10) -0.0175(7) -0.0047(7) -0.0124(7)
C5 0.0458(9) 0.0356(8) 0.0454(9) -0.0205(7) -0.0016(7) -0.0031(7)
C6 0.0449(9) 0.0377(8) 0.0375(8) -0.0165(7) -0.0095(7) -0.0024(6)
C7 0.0357(8) 0.0304(7) 0.0394(8) -0.0140(6) -0.0076(6) -0.0063(6)
C8 0.0395(8) 0.0312(7) 0.0386(8) -0.0159(6) -0.0057(6) -0.0040(6)
C9 0.0396(9) 0.0376(8) 0.0490(9) -0.0200(7) -0.0070(7) -0.0068(7)
C10 0.0394(9) 0.0387(8) 0.0397(8) -0.0206(7) -0.0038(7) -0.0038(6)
C11 0.0605(12) 0.0615(12) 0.0731(13) -0.0393(10) -0.0128(10) -0.0095(10)
C12 0.0665(14) 0.0616(13) 0.0692(14) -0.0084(11) -0.0246(11) 0.0023(11)
C13 0.0444(9) 0.0327(8) 0.0540(10) -0.0160(7) -0.0051(8) -0.0119(7)
C14 0.0797(15) 0.0395(10) 0.0607(12) -0.0235(10) -0.0124(10) -0.0039(8)
C15 0.0745(15) 0.0483(11) 0.1006(18) -0.0231(11) -0.0311(13) -0.0232(11)

loop_
_atom_type_symbol
_atom_type_description
_atom_type_scat_dispersion_real
_atom_type_scat_dispersion_imag
_atom_type_scat_source
C C 0.0033 0.0016 'International Tables Vol C Tables 4.2.6.8 and 6.1.1.4'
H H 0.0000 0.0000 'International Tables Vol C Tables 4.2.6.8 and 6.1.1.4'
O O 0.0106 0.0060 'International Tables Vol C Tables 4.2.6.8 and 6.1.1.4'
S S 0.1246 0.1234 'International Tables Vol C Tables 4.2.6.8 and 6.1.1.4'

loop_
_geom_angle_atom_site_label_1
_geom_angle_atom_site_label_2
_geom_angle_atom_site_label_3
_geom_angle
O2 S C1 108.11(8)
O2 S C12 106.21(11)
C1 S C12 97.74(9)
C8 O1 C7 106.03(11)
C10 O4 C13 117.80(13)
C8 C1 C2 107.31(13)
C8 C1 S 123.03(12)
C2 C1 S 129.65(12)
C7 C2 C3 119.08(14)
C7 C2 C1 104.42(13)
C3 C2 C1 136.50(15)
C4 C3 C2 118.66(15)
C4 C3 H3 120.7
C2 C3 H3 120.7
C3 C4 C5 119.95(15)
C3 C4 C11 120.26(16)
C5 C4 C11 119.79(16)
C6 C5 C4 122.50(15)
C6 C5 H5 118.7
C4 C5 H5 118.7
C7 C6 C5 116.08(15)
C7 C6 H6 122.0
C5 C6 H6 122.0
C6 C7 O1 125.47(14)
C6 C7 C2 123.73(14)
O1 C7 C2 110.80(13)
C1 C8 O1 111.44(13)
C1 C8 C9 132.89(15)
O1 C8 C9 115.66(13)
C8 C9 C10 113.54(14)
C8 C9 H9A 108.9
C10 C9 H9A 108.9
C8 C9 H9B 108.9
C10 C9 H9B 108.9
H9A C9 H9B 107.7
O3 C10 O4 124.63(15)
O3 C10 C9 125.20(14)
O4 C10 C9 110.14(13)
C4 C11 H11A 109.5
C4 C11 H11B 109.5
H11A C11 H11B 109.5
C4 C11 H11C 109.5
H11A C11 H11C 109.5
H11B C11 H11C 109.5
S C12 H12A 109.5
S C12 H12B 109.5
H12A C12 H12B 109.5
S C12 H12C 109.5
H12A C12 H12C 109.5
H12B C12 H12C 109.5
O4 C13 C15 105.45(14)
O4 C13 C14 109.85(14)
C15 C13 C14 112.29(17)
O4 C13 H13 109.7
C15 C13 H13 109.7
C14 C13 H13 109.7
C13 C14 H14A 109.5
C13 C14 H14B 109.5
H14A C14 H14B 109.5
C13 C14 H14C 109.5
H14A C14 H14C 109.5
H14B C14 H14C 109.5
C13 C15 H15A 109.5
C13 C15 H15B 109.5
H15A C15 H15B 109.5
C13 C15 H15C 109.5
H15A C15 H15C 109.5
H15B C15 H15C 109.5

loop_
_geom_bond_atom_site_label_1
_geom_bond_atom_site_label_2
_geom_bond_distance
S O2 1.4839(15)
S C1 1.7583(16)
S C12 1.790(2)
O1 C8 1.3698(18)
O1 C7 1.3830(18)
O3 C10 1.199(2)
O4 C10 1.3305(19)
O4 C13 1.4774(19)
C1 C8 1.349(2)
C1 C2 1.450(2)
C2 C7 1.392(2)
C2 C3 1.397(2)
C3 C4 1.386(2)
C3 H3 0.9300
C4 C5 1.403(2)
C4 C11 1.511(2)
C5 C6 1.379(2)
C5 H5 0.9300
C6 C7 1.376(2)
C6 H6 0.9300
C8 C9 1.490(2)
C9 C10 1.516(2)
C9 H9A 0.9700
C9 H9B 0.9700
C11 H11A 0.9600
C11 H11B 0.9600
C11 H11C 0.9600
C12 H12A 0.9600
C12 H12B 0.9600
C12 H12C 0.9600
C13 C15 1.500(3)
C13 C14 1.500(3)
C13 H13 0.9800
C14 H14A 0.9600
C14 H14B 0.9600
C14 H14C 0.9600
C15 H15A 0.9600
C15 H15B 0.9600
C15 H15C 0.9600

loop_
_geom_hbond_atom_site_label_D
_geom_hbond_atom_site_label_H
_geom_hbond_atom_site_label_A
_geom_hbond_site_symmetry_A
_geom_hbond_distance_DH
_geom_hbond_distance_HA
_geom_hbond_distance_DA
_geom_hbond_angle_DHA
C9 H9A O2 2_765 0.97 2.38 3.249(2) 149.4
C13 H13 Cg1 1_565 0.98 2.91 3.656(2) 134
C15 H15C Cg2 1_565 0.96 2.96 3.837(2) 152

loop_
_geom_torsion_atom_site_label_1
_geom_torsion_atom_site_label_2
_geom_torsion_atom_site_label_3
_geom_torsion_atom_site_label_4
_geom_torsion
O2 S C1 C8 133.07(16)
C12 S C1 C8 -117.00(17)
O2 S C1 C2 -45.61(17)
C12 S C1 C2 64.32(17)
C8 C1 C2 C7 0.00(18)
S C1 C2 C7 178.83(13)
C8 C1 C2 C3 -179.65(18)
S C1 C2 C3 -0.8(3)
C7 C2 C3 C4 -0.3(2)
C1 C2 C3 C4 179.36(17)
C2 C3 C4 C5 0.1(2)
C2 C3 C4 C11 -179.20(16)
C3 C4 C5 C6 0.0(3)
C11 C4 C5 C6 179.31(17)
C4 C5 C6 C7 0.1(3)
C5 C6 C7 O1 -179.86(15)
C5 C6 C7 C2 -0.3(2)
C8 O1 C7 C6 179.16(15)
C8 O1 C7 C2 -0.48(17)
C3 C2 C7 C6 0.4(2)
C1 C2 C7 C6 -179.35(15)
C3 C2 C7 O1 -179.98(13)
C1 C2 C7 O1 0.30(17)
C2 C1 C8 O1 -0.30(19)
S C1 C8 O1 -179.23(11)
C2 C1 C8 C9 -178.84(17)
S C1 C8 C9 2.2(3)
C7 O1 C8 C1 0.48(18)
C7 O1 C8 C9 179.29(13)
C1 C8 C9 C10 74.3(2)
O1 C8 C9 C10 -104.20(16)
C13 O4 C10 O3 0.8(2)
C13 O4 C10 C9 179.02(13)
C8 C9 C10 O3 -14.9(2)
C8 C9 C10 O4 166.85(14)
C10 O4 C13 C15 160.41(17)
C10 O4 C13 C14 -78.39(19)
